data_4307906
loop_
_publ_author_name
'Yulia Yu. Scaffidi-Domianello'
'Alexey A. Nazarov'
'Matti Haukka'
'Markus Galanski'
'Bernhard K. Keppler'
'Jacob Schneider'
'Pingwu Du'
'Richard Eisenberg'
'Vadim Yu. Kukushkin'

_publ_section_title
;
First Example of the Solid-State Thermal Cyclometalation of Ligated
Benzophenone Imine Giving Novel Luminescent Platinum(II) Species
;
_journal_name_full 'Inorganic Chemistry'
_journal_page_first 4469
_journal_page_last 4482
_journal_paper_doi 10.1021/ic062414k
_journal_volume 46
_journal_year 2007
_chemical_formula_moiety 'C26 H20 Cl2 N2 Pt'
_chemical_formula_sum 'C26 H22 Cl2 N2 Pt'
_chemical_formula_weight 628.45
_chemical_name_systematic
;
 ?
;
_space_group_IT_number 2
_symmetry_cell_setting triclinic
_symmetry_space_group_name_Hall '-P 1'
_symmetry_space_group_name_H-M 'P -1'
_atom_sites_solution_hydrogens geom
_atom_sites_solution_primary direct
_atom_sites_solution_secondary difmap
_audit_creation_method SHELXL-97
_cell_angle_alpha 70.557(18)
_cell_angle_beta 83.699(18)
_cell_angle_gamma 67.909(12)
_cell_formula_units_Z 2
_cell_length_a 9.5099(19)
_cell_length_b 9.6798(19)
_cell_length_c 14.006(3)
_cell_measurement_reflns_used 6792
_cell_measurement_temperature 120(2)
_cell_measurement_theta_max 25.00
_cell_measurement_theta_min 3.09
_cell_volume 1126.4(4)
_computing_structure_refinement 'SHELXL-97 (Sheldrick, 1997)'
_computing_structure_solution 'SHELXS-97 (Sheldrick, 1990)'
_diffrn_ambient_temperature 120(2)
_diffrn_measured_fraction_theta_full 0.804
_diffrn_measured_fraction_theta_max 0.804
_diffrn_radiation_monochromator graphite
_diffrn_radiation_source 'fine-focus sealed tube'
_diffrn_radiation_type MoK\a
_diffrn_radiation_wavelength 0.71073
_diffrn_reflns_av_R_equivalents 0.0359
_diffrn_reflns_av_sigmaI/netI 0.0381
_diffrn_reflns_limit_h_max 11
_diffrn_reflns_limit_h_min -11
_diffrn_reflns_limit_k_max 11
_diffrn_reflns_limit_k_min -11
_diffrn_reflns_limit_l_max 16
_diffrn_reflns_limit_l_min -16
_diffrn_reflns_number 6792
_diffrn_reflns_theta_full 25.00
_diffrn_reflns_theta_max 25.00
_diffrn_reflns_theta_min 3.09
_exptl_absorpt_coefficient_mu 6.483
_exptl_absorpt_correction_T_max 0.6932
_exptl_absorpt_correction_T_min 0.3458
_exptl_absorpt_correction_type multi-scan
_exptl_absorpt_process_details 'Xprep in Shelxtl v.6.14 (Sheldrick, 2003)'
_exptl_crystal_colour yellow
_exptl_crystal_density_diffrn 1.853
_exptl_crystal_density_method 'not measured'
_exptl_crystal_description plate
_exptl_crystal_F_000 608
_exptl_crystal_size_max 0.21
_exptl_crystal_size_mid 0.20
_exptl_crystal_size_min 0.06
_refine_diff_density_max 1.822
_refine_diff_density_min -1.506
_refine_diff_density_rms 0.139
_refine_ls_extinction_method none
_refine_ls_goodness_of_fit_ref 1.105
_refine_ls_hydrogen_treatment constr
_refine_ls_matrix_type full
_refine_ls_number_parameters 283
_refine_ls_number_reflns 3194
_refine_ls_number_restraints 0
_refine_ls_restrained_S_all 1.105
_refine_ls_R_factor_all 0.0453
_refine_ls_R_factor_gt 0.0351
_refine_ls_shift/su_max 0.001
_refine_ls_shift/su_mean 0.000
_refine_ls_structure_factor_coef Fsqd
_refine_ls_weighting_details 'calc w=1/[\s^2^(Fo^2^)+(0.0277P)^2^+8.7637P] where P=(Fo^2^+2Fc^2^)/3'
_refine_ls_weighting_scheme calc
_refine_ls_wR_factor_gt 0.0806
_refine_ls_wR_factor_ref 0.0897
_reflns_number_gt 2818
_reflns_number_total 3194
_reflns_threshold_expression >2sigma(I)
_cod_data_source_file ic062414k-file007_1.cif
_cod_data_source_block struct_1
_cod_original_cell_volume 1126.3(4)
_cod_database_code 4307906

loop_
_symmetry_equiv_pos_as_xyz
'x, y, z'
'-x, -y, -z'

loop_
_atom_site_label
_atom_site_type_symbol
_atom_site_fract_x
_atom_site_fract_y
_atom_site_fract_z
_atom_site_U_iso_or_equiv
_atom_site_adp_type
_atom_site_occupancy
_atom_site_symmetry_multiplicity
_atom_site_calc_flag
_atom_site_refinement_flags
_atom_site_disorder_assembly
_atom_site_disorder_group
Pt1 Pt 0.97583(4) 0.98551(4) 0.69992(2) 0.03194(13) Uani 1 1 d . . .
Cl1 Cl 0.7382(2) 1.0466(3) 0.76876(15) 0.0374(5) Uani 1 1 d . . .
Cl2 Cl 0.8909(3) 1.1789(3) 0.54853(15) 0.0414(5) Uani 1 1 d . . .
N1 N 1.1844(8) 0.9286(8) 0.6427(5) 0.0287(15) Uani 1 1 d . . .
H1N H 1.1798 0.9018 0.5895 0.05(3) Uiso 1 1 d R . .
N2 N 1.0440(7) 0.8250(8) 0.8391(4) 0.0300(16) Uani 1 1 d . . .
H2N H 0.9931 0.8809 0.8879 0.045 Uiso 1 1 d R . .
C1 C 1.3099(10) 0.9127(10) 0.6773(6) 0.034(2) Uani 1 1 d . . .
C2 C 1.4568(10) 0.8452(10) 0.6284(5) 0.0322(19) Uani 1 1 d . . .
C3 C 1.5730(10) 0.9030(10) 0.6259(6) 0.036(2) Uani 1 1 d . . .
H3 H 1.5593 0.9817 0.6561 0.043 Uiso 1 1 calc R . .
C4 C 1.7078(10) 0.8433(11) 0.5789(6) 0.040(2) Uani 1 1 d . . .
H4 H 1.7852 0.8847 0.5746 0.048 Uiso 1 1 calc R . .
C5 C 1.7312(11) 0.7256(11) 0.5385(6) 0.042(2) Uani 1 1 d . . .
H5 H 1.8249 0.6844 0.5076 0.051 Uiso 1 1 calc R . .
C6 C 1.6173(11) 0.6668(11) 0.5429(6) 0.043(2) Uani 1 1 d . . .
H6 H 1.6336 0.5842 0.5159 0.052 Uiso 1 1 calc R . .
C7 C 1.4804(10) 0.7279(10) 0.5865(6) 0.037(2) Uani 1 1 d . . .
H7 H 1.4019 0.6891 0.5877 0.044 Uiso 1 1 calc R . .
C8 C 1.3141(10) 0.9568(10) 0.7671(6) 0.036(2) Uani 1 1 d . . .
C9 C 1.2124(10) 1.0977(11) 0.7783(6) 0.039(2) Uani 1 1 d . . .
H9 H 1.1393 1.1683 0.7263 0.047 Uiso 1 1 calc R . .
C10 C 1.2166(11) 1.1364(12) 0.8651(7) 0.047(2) Uani 1 1 d . . .
H10 H 1.1494 1.2346 0.8711 0.057 Uiso 1 1 calc R . .
C11 C 1.3192(11) 1.0313(12) 0.9423(7) 0.046(2) Uani 1 1 d . . .
H11 H 1.3197 1.0550 1.0028 0.055 Uiso 1 1 calc R . .
C12 C 1.4215(11) 0.8908(12) 0.9315(6) 0.043(2) Uani 1 1 d . . .
H12 H 1.4926 0.8194 0.9845 0.051 Uiso 1 1 calc R . .
C13 C 1.4210(10) 0.8541(10) 0.8446(6) 0.036(2) Uani 1 1 d . . .
H13 H 1.4933 0.7589 0.8373 0.043 Uiso 1 1 calc R . .
C14 C 1.1365(9) 0.6864(10) 0.8747(6) 0.0312(18) Uani 1 1 d . . .
C15 C 1.2184(10) 0.5888(10) 0.8110(6) 0.0326(19) Uani 1 1 d . . .
C16 C 1.1483(10) 0.5904(10) 0.7277(6) 0.037(2) Uani 1 1 d . . .
H16 H 1.0473 0.6612 0.7086 0.045 Uiso 1 1 calc R . .
C17 C 1.2244(10) 0.4904(10) 0.6735(6) 0.039(2) Uani 1 1 d . . .
H17 H 1.1750 0.4913 0.6177 0.047 Uiso 1 1 calc R . .
C18 C 1.3750(11) 0.3864(11) 0.6995(7) 0.045(2) Uani 1 1 d . . .
H18 H 1.4276 0.3161 0.6625 0.054 Uiso 1 1 calc R . .
C19 C 1.4448(11) 0.3891(11) 0.7806(7) 0.043(2) Uani 1 1 d . . .
H19 H 1.5475 0.3224 0.7979 0.051 Uiso 1 1 calc R . .
C20 C 1.3675(10) 0.4863(10) 0.8356(6) 0.037(2) Uani 1 1 d . . .
H20 H 1.4165 0.4841 0.8920 0.045 Uiso 1 1 calc R . .
C21 C 1.1617(9) 0.6213(10) 0.9860(6) 0.0304(19) Uani 1 1 d . . .
C22 C 1.1810(9) 0.4632(10) 1.0353(6) 0.035(2) Uani 1 1 d . . .
H22 H 1.1812 0.3974 0.9978 0.042 Uiso 1 1 calc R . .
C23 C 1.2001(10) 0.4041(11) 1.1402(6) 0.041(2) Uani 1 1 d . . .
H23 H 1.2138 0.2972 1.1750 0.049 Uiso 1 1 calc R . .
C24 C 1.1990(10) 0.5016(11) 1.1936(6) 0.044(2) Uani 1 1 d . . .
H24 H 1.2120 0.4610 1.2652 0.053 Uiso 1 1 calc R . .
C25 C 1.1796(10) 0.6549(10) 1.1451(6) 0.036(2) Uani 1 1 d . . .
H25 H 1.1787 0.7204 1.1830 0.044 Uiso 1 1 calc R . .
C26 C 1.1612(10) 0.7152(11) 1.0420(6) 0.038(2) Uani 1 1 d . . .
H26 H 1.1481 0.8224 1.0086 0.045 Uiso 1 1 calc R . .

loop_
_atom_site_aniso_label
_atom_site_aniso_U_11
_atom_site_aniso_U_22
_atom_site_aniso_U_33
_atom_site_aniso_U_23
_atom_site_aniso_U_13
_atom_site_aniso_U_12
Pt1 0.0296(2) 0.0330(2) 0.02777(18) -0.00326(13) -0.00579(12) -0.00932(15)
Cl1 0.0294(12) 0.0386(12) 0.0402(11) -0.0120(10) -0.0030(9) -0.0075(10)
Cl2 0.0425(14) 0.0392(13) 0.0324(10) 0.0001(9) -0.0112(9) -0.0105(11)
N1 0.028(4) 0.032(4) 0.022(3) -0.003(3) -0.008(3) -0.011(3)
N2 0.026(4) 0.040(4) 0.021(3) -0.002(3) -0.001(3) -0.015(4)
C1 0.032(5) 0.036(5) 0.028(4) -0.001(4) -0.007(4) -0.010(4)
C2 0.030(5) 0.039(5) 0.020(4) 0.002(3) -0.003(3) -0.013(4)
C3 0.036(5) 0.040(5) 0.027(4) -0.002(4) -0.006(4) -0.014(4)
C4 0.033(5) 0.044(6) 0.036(5) 0.006(4) -0.006(4) -0.021(5)
C5 0.038(6) 0.049(6) 0.031(4) -0.006(4) -0.002(4) -0.012(5)
C6 0.045(6) 0.050(6) 0.032(4) -0.012(4) -0.001(4) -0.015(5)
C7 0.036(5) 0.041(5) 0.031(4) -0.005(4) -0.005(4) -0.016(4)
C8 0.039(5) 0.035(5) 0.031(4) -0.005(4) 0.000(4) -0.014(4)
C9 0.034(5) 0.043(5) 0.036(5) -0.006(4) -0.002(4) -0.014(4)
C10 0.044(6) 0.053(6) 0.053(6) -0.020(5) 0.003(5) -0.024(5)
C11 0.049(6) 0.060(7) 0.037(5) -0.016(5) 0.004(4) -0.030(5)
C12 0.041(6) 0.061(6) 0.027(4) -0.003(4) -0.006(4) -0.028(5)
C13 0.032(5) 0.037(5) 0.032(4) -0.003(4) -0.004(4) -0.011(4)
C14 0.021(5) 0.027(5) 0.037(4) -0.001(4) -0.010(3) -0.003(4)
C15 0.033(5) 0.031(5) 0.026(4) -0.001(3) -0.004(3) -0.008(4)
C16 0.032(5) 0.035(5) 0.040(5) -0.001(4) -0.006(4) -0.014(4)
C17 0.042(6) 0.038(5) 0.034(4) -0.008(4) -0.001(4) -0.012(5)
C18 0.054(7) 0.041(6) 0.037(5) -0.009(4) 0.006(4) -0.018(5)
C19 0.037(6) 0.040(5) 0.044(5) -0.004(4) -0.003(4) -0.013(5)
C20 0.038(6) 0.037(5) 0.028(4) -0.004(4) -0.006(4) -0.007(4)
C21 0.025(5) 0.034(5) 0.025(4) -0.001(3) 0.000(3) -0.010(4)
C22 0.026(5) 0.036(5) 0.040(5) -0.005(4) -0.003(4) -0.012(4)
C23 0.035(6) 0.044(5) 0.038(5) 0.000(4) -0.004(4) -0.017(5)
C24 0.039(6) 0.048(6) 0.028(4) 0.005(4) -0.006(4) -0.010(5)
C25 0.036(5) 0.033(5) 0.036(4) -0.006(4) -0.002(4) -0.012(4)
C26 0.041(6) 0.040(5) 0.030(4) -0.006(4) 0.000(4) -0.017(4)

loop_
_atom_type_symbol
_atom_type_description
_atom_type_scat_dispersion_real
_atom_type_scat_dispersion_imag
_atom_type_scat_source
C C 0.0033 0.0016 'International Tables Vol C Tables 4.2.6.8 and 6.1.1.4'
H H 0.0000 0.0000 'International Tables Vol C Tables 4.2.6.8 and 6.1.1.4'
N N 0.0061 0.0033 'International Tables Vol C Tables 4.2.6.8 and 6.1.1.4'
Cl Cl 0.1484 0.1585 'International Tables Vol C Tables 4.2.6.8 and 6.1.1.4'
Pt Pt -1.7033 8.3905 'International Tables Vol C Tables 4.2.6.8 and 6.1.1.4'

loop_
_geom_angle_atom_site_label_1
_geom_angle_atom_site_label_2
_geom_angle_atom_site_label_3
_geom_angle
_geom_angle_site_symmetry_1
_geom_angle_site_symmetry_3
_geom_angle_publ_flag
N1 Pt1 N2 94.1(3) . . yes
N1 Pt1 Cl2 88.38(18) . . ?
N2 Pt1 Cl2 176.1(2) . . ?
N1 Pt1 Cl1 178.79(19) . . ?
N2 Pt1 Cl1 84.71(19) . . ?
Cl2 Pt1 Cl1 92.83(8) . . yes
C1 N1 Pt1 130.5(6) . . yes
C1 N1 H1N 122.0 . . ?
Pt1 N1 H1N 107.1 . . ?
C14 N2 Pt1 137.2(6) . . yes
C14 N2 H2N 117.0 . . ?
Pt1 N2 H2N 105.5 . . ?
N1 C1 C8 120.7(8) . . ?
N1 C1 C2 120.7(7) . . ?
C8 C1 C2 118.6(8) . . ?
C7 C2 C3 119.6(8) . . ?
C7 C2 C1 121.6(8) . . ?
C3 C2 C1 118.8(8) . . ?
C4 C3 C2 119.0(8) . . ?
C4 C3 H3 120.5 . . ?
C2 C3 H3 120.5 . . ?
C5 C4 C3 121.1(9) . . ?
C5 C4 H4 119.5 . . ?
C3 C4 H4 119.5 . . ?
C4 C5 C6 119.6(9) . . ?
C4 C5 H5 120.2 . . ?
C6 C5 H5 120.2 . . ?
C7 C6 C5 120.2(9) . . ?
C7 C6 H6 119.9 . . ?
C5 C6 H6 119.9 . . ?
C6 C7 C2 120.4(9) . . ?
C6 C7 H7 119.8 . . ?
C2 C7 H7 119.8 . . ?
C9 C8 C13 118.9(8) . . ?
C9 C8 C1 121.5(8) . . ?
C13 C8 C1 119.6(8) . . ?
C8 C9 C10 120.7(9) . . ?
C8 C9 H9 119.6 . . ?
C10 C9 H9 119.6 . . ?
C11 C10 C9 119.6(9) . . ?
C11 C10 H10 120.2 . . ?
C9 C10 H10 120.2 . . ?
C10 C11 C12 120.0(9) . . ?
C10 C11 H11 120.0 . . ?
C12 C11 H11 120.0 . . ?
C13 C12 C11 120.6(9) . . ?
C13 C12 H12 119.7 . . ?
C11 C12 H12 119.7 . . ?
C12 C13 C8 120.1(8) . . ?
C12 C13 H13 119.9 . . ?
C8 C13 H13 119.9 . . ?
N2 C14 C15 122.8(7) . . ?
N2 C14 C21 117.7(7) . . ?
C15 C14 C21 119.5(7) . . ?
C20 C15 C16 118.4(8) . . ?
C20 C15 C14 119.9(8) . . ?
C16 C15 C14 121.7(8) . . ?
C17 C16 C15 120.4(9) . . ?
C17 C16 H16 119.8 . . ?
C15 C16 H16 119.8 . . ?
C16 C17 C18 120.7(9) . . ?
C16 C17 H17 119.6 . . ?
C18 C17 H17 119.6 . . ?
C19 C18 C17 118.3(9) . . ?
C19 C18 H18 120.8 . . ?
C17 C18 H18 120.8 . . ?
C20 C19 C18 120.7(9) . . ?
C20 C19 H19 119.6 . . ?
C18 C19 H19 119.6 . . ?
C19 C20 C15 121.4(9) . . ?
C19 C20 H20 119.3 . . ?
C15 C20 H20 119.3 . . ?
C26 C21 C22 119.7(7) . . ?
C26 C21 C14 121.1(7) . . ?
C22 C21 C14 119.2(8) . . ?
C23 C22 C21 118.9(8) . . ?
C23 C22 H22 120.6 . . ?
C21 C22 H22 120.6 . . ?
C24 C23 C22 119.8(9) . . ?
C24 C23 H23 120.1 . . ?
C22 C23 H23 120.1 . . ?
C25 C24 C23 120.9(8) . . ?
C25 C24 H24 119.6 . . ?
C23 C24 H24 119.6 . . ?
C24 C25 C26 120.3(9) . . ?
C24 C25 H25 119.8 . . ?
C26 C25 H25 119.8 . . ?
C25 C26 C21 120.5(8) . . ?
C25 C26 H26 119.8 . . ?
C21 C26 H26 119.8 . . ?

loop_
_geom_bond_atom_site_label_1
_geom_bond_atom_site_label_2
_geom_bond_distance
_geom_bond_site_symmetry_2
_geom_bond_publ_flag
Pt1 N1 2.001(7) . yes
Pt1 N2 2.034(6) . yes
Pt1 Cl2 2.291(2) . yes
Pt1 Cl1 2.298(2) . yes
N1 C1 1.274(10) . yes
N1 H1N 0.8766 . ?
N2 C14 1.259(10) . yes
N2 H2N 0.9852 . ?
C1 C8 1.464(11) . ?
C1 C2 1.500(11) . ?
C2 C7 1.380(12) . ?
C2 C3 1.407(12) . ?
C3 C4 1.386(12) . ?
C3 H3 0.9500 . ?
C4 C5 1.371(13) . ?
C4 H4 0.9500 . ?
C5 C6 1.388(13) . ?
C5 H5 0.9500 . ?
C6 C7 1.380(12) . ?
C6 H6 0.9500 . ?
C7 H7 0.9500 . ?
C8 C9 1.393(12) . ?
C8 C13 1.402(12) . ?
C9 C10 1.394(12) . ?
C9 H9 0.9500 . ?
C10 C11 1.382(14) . ?
C10 H10 0.9500 . ?
C11 C12 1.388(13) . ?
C11 H11 0.9500 . ?
C12 C13 1.378(12) . ?
C12 H12 0.9500 . ?
C13 H13 0.9500 . ?
C14 C15 1.467(11) . ?
C14 C21 1.482(11) . ?
C15 C20 1.391(12) . ?
C15 C16 1.398(12) . ?
C16 C17 1.372(12) . ?
C16 H16 0.9500 . ?
C17 C18 1.408(13) . ?
C17 H17 0.9500 . ?
C18 C19 1.389(13) . ?
C18 H18 0.9500 . ?
C19 C20 1.363(12) . ?
C19 H19 0.9500 . ?
C20 H20 0.9500 . ?
C21 C26 1.383(12) . ?
C21 C22 1.402(11) . ?
C22 C23 1.393(12) . ?
C22 H22 0.9500 . ?
C23 C24 1.382(13) . ?
C23 H23 0.9500 . ?
C24 C25 1.359(12) . ?
C24 H24 0.9500 . ?
C25 C26 1.370(12) . ?
C25 H25 0.9500 . ?
C26 H26 0.9500 . ?

loop_
_geom_hbond_atom_site_label_D
_geom_hbond_atom_site_label_H
_geom_hbond_atom_site_label_A
_geom_hbond_distance_DH
_geom_hbond_distance_HA
_geom_hbond_distance_DA
_geom_hbond_angle_DHA
_geom_hbond_site_symmetry_A
N1 H1N Cl2 0.88 2.55 3.407(7) 167.0 2_776
